data_4021212
loop_
_publ_author_name
'Gregory R. Dake'
'Micha\"el D. B. Fenster'
'M\'elissa Fleury'
'Brian O. Patrick'

_publ_section_title
;
 Investigations of \a-Siloxy-Epoxide Ring Expansions
 Forming 1-Azaspirocyclic Ketones
;
_journal_name_full 'Journal of Organic Chemistry'
_journal_page_first 5676
_journal_page_last 5683
_journal_paper_doi 10.1021/jo049356+
_journal_volume 69
_journal_year 2004
_chemical_formula_moiety 'C19 H25 N O3 S '
_chemical_formula_sum 'C19 H25 N O3 S'
_chemical_formula_weight 347.47
_space_group_IT_number 14
_symmetry_cell_setting monoclinic
_symmetry_space_group_name_Hall '-P 2ybc'
_symmetry_space_group_name_H-M 'P 1 21/c 1'
_cell_angle_alpha 90
_cell_angle_beta 102.651(7)
_cell_angle_gamma 90
_cell_formula_units_Z 4
_cell_length_a 7.671(2)
_cell_length_b 18.709(6)
_cell_length_c 12.796(4)
_cell_measurement_temperature 173.2
_cell_volume 1791.7(9)
_diffrn_ambient_temperature 173.2
_exptl_crystal_density_diffrn 1.288
_cod_original_sg_symbol_H-M 'P 21/c'
_cod_original_formula_sum 'C19 H25 N O3 S '
_cod_database_code 4021212

loop_
_symmetry_equiv_pos_as_xyz
'  +x,  +y,  +z'
'  -x,1/2+y,1/2-z'
'  -x,  -y,  -z'
'  +x,1/2-y,1/2+z'

loop_
_atom_site_label
_atom_site_fract_x
_atom_site_fract_y
_atom_site_fract_z
_atom_site_U_iso_or_equiv
_atom_site_occupancy
_atom_site_refinement_flags
_atom_site_adp_type
_atom_site_calc_flag
_atom_site_calc_attached_atom
S(1) 0.27378(9) 0.13737(4) 0.87024(6) 0.0300(2) 1.000 . Uani d ?
O(1) 0.4212(3) 0.1393(1) 0.9608(2) 0.0396(6) 1.000 . Uani d ?
O(2) 0.2971(3) 0.1706(1) 0.7732(2) 0.0387(6) 1.000 . Uani d ?
O(3) 0.0507(3) 0.0879(1) 0.6144(2) 0.0367(6) 1.000 . Uani d ?
N(1) 0.2076(3) 0.0542(1) 0.8408(2) 0.0259(6) 1.000 . Uani d ?
C(1) 0.0906(3) 0.1769(1) 0.9092(2) 0.0254(7) 1.000 . Uani d ?
C(2) 0.1178(4) 0.2112(1) 1.0071(2) 0.0302(7) 1.000 . Uani d ?
C(3) -0.0232(4) 0.2480(1) 1.0349(2) 0.0325(8) 1.000 . Uani d ?
C(4) -0.1881(4) 0.2513(1) 0.9665(2) 0.0312(8) 1.000 . Uani d ?
C(5) -0.2144(4) 0.2159(1) 0.8686(2) 0.0325(8) 1.000 . Uani d ?
C(6) -0.0751(4) 0.1787(1) 0.8387(2) 0.0298(7) 1.000 . Uani d ?
C(7) -0.3369(4) 0.2926(2) 0.9986(3) 0.047(1) 1.000 . Uani d ?
C(8) 0.2665(3) 0.0214(1) 0.7487(2) 0.0262(7) 1.000 . Uani d ?
C(9) 0.2005(4) 0.0655(1) 0.6452(2) 0.0313(8) 1.000 . Uani d ?
C(10) 0.3520(4) 0.0718(2) 0.5875(2) 0.0421(9) 1.000 . Uani d ?
C(11) 0.5005(4) 0.0238(2) 0.6463(3) 0.047(1) 1.000 . Uani d ?
C(12) 0.4710(4) 0.0186(1) 0.7599(2) 0.0332(8) 1.000 . Uani d ?
C(13) 0.1828(4) -0.0552(1) 0.7291(2) 0.0303(7) 1.000 . Uani d ?
C(14) 0.2315(4) -0.0995(1) 0.8312(2) 0.0336(8) 1.000 . Uani d ?
C(15) 0.1568(4) -0.0641(1) 0.9179(2) 0.0332(8) 1.000 . Uani d ?
C(16) 0.2314(4) 0.0102(2) 0.9394(2) 0.0330(8) 1.000 . Uani d ?
C(17) -0.0192(4) -0.0544(1) 0.6837(2) 0.0368(8) 1.000 . Uani d ?
C(18) -0.1022(4) -0.1274(2) 0.6781(2) 0.0404(9) 1.000 . Uani d ?
C(19) -0.2300(4) -0.1465(2) 0.7247(3) 0.0433(9) 1.000 . Uani d ?
H(2) 0.2361 0.2102 1.0564 0.034 1.000 . Uiso c ?
H(3) -0.0058 0.2720 1.1044 0.037 1.000 . Uiso c ?
H(5) -0.3320 0.2174 0.8197 0.036 1.000 . Uiso c ?
H(6) -0.0939 0.1544 0.7695 0.032 1.000 . Uiso c ?
H(7A) -0.3873 0.2652 1.0492 0.056 1.000 . Uiso c ?
H(7B) -0.4307 0.3027 0.9340 0.056 1.000 . Uiso c ?
H(7C) -0.2900 0.3384 1.0309 0.056 1.000 . Uiso c ?
H(10B) 0.3134 0.0551 0.5134 0.050 1.000 . Uiso c ?
H(10A) 0.3942 0.1209 0.5885 0.050 1.000 . Uiso c ?
H(11A) 0.6164 0.0459 0.6464 0.055 1.000 . Uiso c ?
H(11B) 0.4930 -0.0229 0.6127 0.055 1.000 . Uiso c ?
H(12B) 0.5195 -0.0265 0.7927 0.040 1.000 . Uiso c ?
H(12A) 0.5284 0.0587 0.8035 0.040 1.000 . Uiso c ?
H(13) 0.2373 -0.0786 0.6754 0.033 1.000 . Uiso c ?
H(14B) 0.3618 -0.1030 0.8542 0.038 1.000 . Uiso c ?
H(14A) 0.1807 -0.1477 0.8178 0.038 1.000 . Uiso c ?
H(15A) 0.0267 -0.0614 0.8952 0.036 1.000 . Uiso c ?
H(15B) 0.1892 -0.0925 0.9838 0.036 1.000 . Uiso c ?
H(16B) 0.3601 0.0065 0.9711 0.037 1.000 . Uiso c ?
H(16A) 0.1718 0.0337 0.9902 0.037 1.000 . Uiso c ?
H(17A) -0.0751 -0.0241 0.7299 0.042 1.000 . Uiso c ?
H(17B) -0.0425 -0.0340 0.6114 0.042 1.000 . Uiso c ?
H(18) -0.0556 -0.1636 0.6361 0.045 1.000 . Uiso c ?
H(19A) -0.2802 -0.1116 0.7678 0.052 1.000 . Uiso c ?
H(19B) -0.2766 -0.1953 0.7172 0.052 1.000 . Uiso c ?

loop_
_atom_site_aniso_label
_atom_site_aniso_U_11
_atom_site_aniso_U_22
_atom_site_aniso_U_33
_atom_site_aniso_U_12
_atom_site_aniso_U_13
_atom_site_aniso_U_23
S(1) 0.0288(4) 0.0260(4) 0.0376(4) -0.0009(3) 0.0124(3) -0.0028(3)
O(1) 0.029(1) 0.038(1) 0.049(1) -0.0024(9) 0.0040(9) -0.0081(9)
O(2) 0.047(1) 0.029(1) 0.048(1) -0.0010(9) 0.028(1) 0.0057(9)
O(3) 0.039(1) 0.033(1) 0.039(1) 0.0076(9) 0.0083(9) 0.0081(9)
N(1) 0.032(1) 0.023(1) 0.024(1) 0.0022(9) 0.0100(9) -0.0007(9)
C(1) 0.026(1) 0.019(1) 0.032(1) -0.001(1) 0.009(1) -0.001(1)
C(2) 0.036(2) 0.026(1) 0.029(1) -0.003(1) 0.007(1) -0.001(1)
C(3) 0.041(2) 0.024(1) 0.036(2) -0.004(1) 0.017(1) -0.004(1)
C(4) 0.035(2) 0.020(1) 0.042(2) 0.000(1) 0.017(1) 0.002(1)
C(5) 0.030(1) 0.028(1) 0.040(2) 0.003(1) 0.008(1) 0.001(1)
C(6) 0.034(1) 0.026(1) 0.031(2) -0.002(1) 0.011(1) -0.003(1)
C(7) 0.044(2) 0.037(2) 0.068(2) 0.002(1) 0.028(2) -0.007(2)
C(8) 0.027(1) 0.026(1) 0.027(1) 0.007(1) 0.009(1) 0.002(1)
C(9) 0.038(2) 0.027(1) 0.031(2) 0.004(1) 0.010(1) 0.003(1)
C(10) 0.045(2) 0.052(2) 0.035(2) 0.007(2) 0.021(1) 0.010(1)
C(11) 0.042(2) 0.065(2) 0.038(2) 0.009(2) 0.018(1) 0.009(2)
C(12) 0.028(1) 0.039(2) 0.034(2) 0.009(1) 0.011(1) 0.003(1)
C(13) 0.042(2) 0.023(1) 0.027(1) 0.008(1) 0.011(1) -0.002(1)
C(14) 0.037(2) 0.024(1) 0.040(2) 0.009(1) 0.010(1) 0.005(1)
C(15) 0.038(2) 0.031(1) 0.030(2) 0.004(1) 0.008(1) 0.009(1)
C(16) 0.038(2) 0.036(2) 0.027(2) 0.006(1) 0.012(1) 0.003(1)
C(17) 0.048(2) 0.028(1) 0.032(2) 0.000(1) 0.002(1) -0.001(1)
C(18) 0.050(2) 0.029(2) 0.040(2) -0.002(1) 0.005(2) -0.009(1)
C(19) 0.046(2) 0.030(2) 0.050(2) 0.001(1) 0.002(2) -0.002(1)

loop_
_geom_bond_atom_site_label_1
_geom_bond_atom_site_label_2
_geom_bond_distance
_geom_bond_site_symmetry_1
_geom_bond_site_symmetry_2
_geom_bond_publ_flag
S(1) O(1) 1.431(2) . . yes
S(1) O(2) 1.435(2) . . yes
S(1) N(1) 1.654(2) . . yes
S(1) C(1) 1.754(3) . . yes
O(3) C(9) 1.206(3) . . yes
N(1) C(8) 1.484(3) . . yes
N(1) C(16) 1.485(3) . . yes
C(1) C(2) 1.381(4) . . yes
C(1) C(6) 1.389(4) . . yes
C(2) C(3) 1.393(4) . . yes
C(2) H(2) 0.98 . . no
C(3) C(4) 1.373(4) . . yes
C(3) H(3) 0.98 . . no
C(4) C(5) 1.391(4) . . yes
C(4) C(7) 1.508(4) . . yes
C(5) C(6) 1.397(4) . . yes
C(5) H(5) 0.98 . . no
C(6) H(6) 0.98 . . no
C(7) H(7A) 0.97 . . no
C(7) H(7B) 0.99 . . no
C(7) H(7C) 0.98 . . no
C(8) C(9) 1.548(4) . . yes
C(8) C(12) 1.544(4) . . yes
C(8) C(13) 1.569(4) . . yes
C(9) C(10) 1.512(4) . . yes
C(10) C(11) 1.514(4) . . yes
C(10) H(10B) 0.98 . . no
C(10) H(10A) 0.97 . . no
C(11) C(12) 1.522(4) . . yes
C(11) H(11A) 0.98 . . no
C(11) H(11B) 0.97 . . no
C(12) H(12B) 0.98 . . no
C(12) H(12A) 0.98 . . no
C(13) C(14) 1.522(4) . . yes
C(13) C(17) 1.531(4) . . yes
C(13) H(13) 0.98 . . no
C(14) C(15) 1.508(4) . . yes
C(14) H(14B) 0.98 . . no
C(14) H(14A) 0.98 . . no
C(15) C(16) 1.505(4) . . yes
C(15) H(15A) 0.98 . . no
C(15) H(15B) 0.98 . . no
C(16) H(16B) 0.98 . . no
C(16) H(16A) 0.98 . . no
C(17) C(18) 1.502(4) . . yes
C(17) H(17A) 0.98 . . no
C(17) H(17B) 0.98 . . no
C(18) C(19) 1.304(4) . . yes
C(18) H(18) 0.98 . . no
C(19) H(19A) 0.99 . . no
C(19) H(19B) 0.98 . . no
